data_7010925
loop_
_publ_author_name
'Wadepohl, Hubert'
'Merkel, R\"udiger'
'Pritzkow, Hans'
'Rihm, Sven'

_publ_section_title
;
 Tetranuclear rhodium clusters with facial cyclooctatetraene ligands
;
_journal_issue 24
_journal_name_full 'Journal of the Chemical Society, Dalton Transactions'
_journal_page_first 3617
_journal_page_last 3626
_journal_paper_doi 10.1039/b105485f
_journal_year 2001
_chemical_formula_moiety 'C34 H48 O6 Rh4 Si4'
_chemical_formula_sum 'C34 H48 O6 Rh4 Si4'
_chemical_formula_weight 1076.72
_chemical_name_systematic ?
_space_group_IT_number 14
_symmetry_cell_setting monoclinic
_symmetry_space_group_name_Hall '-P 2yn'
_symmetry_space_group_name_H-M 'P 1 21/n 1'
_atom_sites_solution_hydrogens difmap
_atom_sites_solution_primary direct
_atom_sites_solution_secondary difmap
_audit_creation_method SHELXL-97
_cell_angle_alpha 90.00
_cell_angle_beta 93.0510(10)
_cell_angle_gamma 90.00
_cell_formula_units_Z 4
_cell_length_a 12.3544(2)
_cell_length_b 16.8339(3)
_cell_length_c 20.2878(3)
_cell_measurement_temperature 173(2)
_cell_volume 4213.33(12)
_computing_cell_refinement 'Bruker SAINT'
_computing_data_collection 'Bruker SMART'
_computing_data_reduction 'Bruker SAINT'
_computing_molecular_graphics 'Bruker SHELXTL'
_computing_publication_material 'Bruker SHELXTL'
_computing_structure_refinement 'SHELXL-97 (Sheldrick, 1997)'
_computing_structure_solution 'SHELXS-97 (Sheldrick, 1990)'
_diffrn_ambient_temperature 173(2)
_diffrn_measured_fraction_theta_full 0.980
_diffrn_measured_fraction_theta_max 0.980
_diffrn_measurement_device_type 'CCD area detector'
_diffrn_measurement_method omega-scans
_diffrn_radiation_monochromator graphite
_diffrn_radiation_source 'fine-focus sealed tube'
_diffrn_radiation_type MoK\a
_diffrn_radiation_wavelength 0.71073
_diffrn_reflns_av_R_equivalents 0.04
_diffrn_reflns_av_sigmaI/netI 0.0177
_diffrn_reflns_limit_h_max 16
_diffrn_reflns_limit_h_min -16
_diffrn_reflns_limit_k_max 22
_diffrn_reflns_limit_k_min 0
_diffrn_reflns_limit_l_max 26
_diffrn_reflns_limit_l_min 0
_diffrn_reflns_number 41388
_diffrn_reflns_theta_full 28.30
_diffrn_reflns_theta_max 28.30
_diffrn_reflns_theta_min 1.57
_exptl_absorpt_coefficient_mu 1.691
_exptl_absorpt_correction_T_max 0.881
_exptl_absorpt_correction_T_min 0.658
_exptl_absorpt_correction_type multi-scan
_exptl_absorpt_process_details SADABS
_exptl_crystal_colour 'dark red'
_exptl_crystal_density_diffrn 1.697
_exptl_crystal_density_method 'not measured'
_exptl_crystal_description prism
_exptl_crystal_F_000 2144
_exptl_crystal_size_max 0.40
_exptl_crystal_size_mid 0.23
_exptl_crystal_size_min 0.12
_refine_diff_density_max 0.920
_refine_diff_density_min -0.491
_refine_diff_density_rms 0.104
_refine_ls_extinction_method none
_refine_ls_goodness_of_fit_ref 1.208
_refine_ls_hydrogen_treatment refall
_refine_ls_matrix_type full
_refine_ls_number_parameters 615
_refine_ls_number_reflns 10272
_refine_ls_number_restraints 0
_refine_ls_restrained_S_all 1.208
_refine_ls_R_factor_all 0.0330
_refine_ls_R_factor_gt 0.0278
_refine_ls_shift/su_max 0.001
_refine_ls_shift/su_mean 0.000
_refine_ls_structure_factor_coef Fsqd
_refine_ls_weighting_details 'calc w=1/[\s^2^(Fo^2^)+(0.0263P)^2^+5.6718P] where P=(Fo^2^+2Fc^2^)/3'
_refine_ls_weighting_scheme calc
_refine_ls_wR_factor_gt 0.0660
_refine_ls_wR_factor_ref 0.0682
_reflns_number_gt 9141
_reflns_number_total 10272
_reflns_threshold_expression >2sigma(I)
_cod_data_source_file b105485f.txt
_cod_data_source_block rued27
_cod_depositor_comments
;
The following automatic conversions were performed:
'_symmetry_cell_setting' value 'Monoclinic' changed to 'monoclinic'
according to '/home/saulius/struct/CIF-dictionaries/cif_core.dic'
dictionary named 'cif_core.dic' version 2.4.1 from 2010-06-29.

Automatic conversion script
Id: cif_fix_enum 1527 2010-12-29 10:47:43Z saulius 
;
_cod_original_sg_symbol_H-M P2(1)/n
_cod_database_code 7010925

loop_
_symmetry_equiv_pos_as_xyz
'x, y, z'
'-x+1/2, y+1/2, -z+1/2'
'-x, -y, -z'
'x-1/2, -y-1/2, z-1/2'

loop_
_atom_site_label
_atom_site_type_symbol
_atom_site_fract_x
_atom_site_fract_y
_atom_site_fract_z
_atom_site_U_iso_or_equiv
_atom_site_adp_type
_atom_site_occupancy
_atom_site_symmetry_multiplicity
_atom_site_calc_flag
_atom_site_refinement_flags
_atom_site_disorder_assembly
_atom_site_disorder_group
Rh1 Rh 0.950258(17) 0.100607(13) 0.303286(11) 0.01908(5) Uani 1 1 d . . .
Rh2 Rh 0.749320(16) 0.153501(13) 0.311603(10) 0.01863(5) Uani 1 1 d . . .
Rh3 Rh 0.910195(17) 0.262738(13) 0.326838(10) 0.01960(5) Uani 1 1 d . . .
Rh4 Rh 0.855993(17) 0.200798(13) 0.203710(10) 0.01999(5) Uani 1 1 d . . .
Si1 Si 0.55293(8) 0.18058(6) 0.13890(5) 0.0344(2) Uani 1 1 d . . .
Si2 Si 0.70672(7) 0.35438(5) 0.44233(4) 0.02684(17) Uani 1 1 d . . .
Si3 Si 1.28287(7) 0.05250(5) 0.43479(4) 0.02804(18) Uani 1 1 d . . .
Si4 Si 1.20336(7) -0.07880(5) 0.20299(4) 0.02527(17) Uani 1 1 d . . .
O1 O 0.6301(2) 0.01345(14) 0.36663(13) 0.0400(6) Uani 1 1 d . . .
O2 O 1.1022(2) 0.3250(2) 0.41079(13) 0.0557(8) Uani 1 1 d . . .
O3 O 0.9402(3) 0.1607(2) 0.06958(15) 0.0672(9) Uani 1 1 d . . .
O4 O 0.88589(19) 0.15484(13) 0.44251(10) 0.0309(5) Uani 1 1 d . . .
O5 O 1.08830(17) 0.23409(12) 0.23635(11) 0.0278(4) Uani 1 1 d . . .
O6 O 0.77643(19) 0.03387(13) 0.20022(11) 0.0315(5) Uani 1 1 d . . .
C1 C 0.6458(2) 0.23580(17) 0.20169(14) 0.0245(6) Uani 1 1 d . . .
C2 C 0.6159(2) 0.22809(17) 0.26870(15) 0.0233(6) Uani 1 1 d . . .
C3 C 0.6500(2) 0.26183(17) 0.33091(14) 0.0234(6) Uani 1 1 d . . .
C4 C 0.7269(2) 0.32082(17) 0.35394(14) 0.0225(6) Uani 1 1 d . . .
C5 C 0.8022(2) 0.36725(17) 0.32069(14) 0.0232(6) Uani 1 1 d . . .
C6 C 0.8433(2) 0.36747(17) 0.25642(15) 0.0232(6) Uani 1 1 d . . .
C7 C 0.8106(2) 0.33424(17) 0.19438(15) 0.0248(6) Uani 1 1 d . . .
C8 C 0.7229(2) 0.28372(18) 0.17160(14) 0.0250(6) Uani 1 1 d . . .
C9 C 0.4531(4) 0.2560(3) 0.1057(3) 0.0777(18) Uani 1 1 d . . .
H9A H 0.4918 0.2998 0.0855 0.119(14) Uiso 1 1 calc R . .
H9B H 0.4114 0.2766 0.1417 0.119(14) Uiso 1 1 calc R . .
H9C H 0.4037 0.2312 0.0723 0.119(14) Uiso 1 1 calc R . .
C10 C 0.4851(5) 0.0961(4) 0.1787(3) 0.0649(15) Uani 1 1 d . . .
C11 C 0.6312(4) 0.1392(3) 0.0712(2) 0.0471(10) Uani 1 1 d . . .
C12 C 0.8325(3) 0.4018(3) 0.47910(19) 0.0431(9) Uani 1 1 d . . .
C13 C 0.5954(4) 0.4290(3) 0.4369(2) 0.0429(9) Uani 1 1 d . . .
C14 C 0.6691(4) 0.2690(3) 0.49473(19) 0.0423(9) Uani 1 1 d . . .
C15 C 1.1484(2) 0.04269(18) 0.38641(15) 0.0255(6) Uani 1 1 d . . .
C16 C 1.1268(2) 0.09115(18) 0.32566(15) 0.0234(6) Uani 1 1 d . . .
C17 C 1.1024(2) 0.05726(17) 0.26312(14) 0.0215(5) Uani 1 1 d . . .
C18 C 1.0953(2) -0.03038(17) 0.25083(14) 0.0243(6) Uani 1 1 d . . .
C19 C 1.0102(2) -0.06881(18) 0.27301(15) 0.0263(6) Uani 1 1 d . . .
C20 C 0.9286(2) -0.02740(17) 0.31219(16) 0.0249(6) Uani 1 1 d . . .
C21 C 0.9552(2) 0.00438(17) 0.37469(16) 0.0265(6) Uani 1 1 d . . .
C22 C 1.0663(3) 0.00019(19) 0.40806(16) 0.0283(6) Uani 1 1 d . . .
C23 C 1.2607(4) 0.1190(3) 0.5065(2) 0.0474(9) Uani 1 1 d . . .
C24 C 1.3847(3) 0.1012(3) 0.3838(2) 0.0380(8) Uani 1 1 d . . .
C25 C 1.3307(4) -0.0468(3) 0.4638(2) 0.0468(10) Uani 1 1 d . . .
C26 C 1.1656(3) -0.1842(2) 0.1859(2) 0.0400(8) Uani 1 1 d . . .
C27 C 1.3342(3) -0.0740(2) 0.2527(2) 0.0360(7) Uani 1 1 d . . .
C28 C 1.2133(3) -0.0220(3) 0.12474(19) 0.0392(8) Uani 1 1 d . . .
C29 C 0.6698(2) 0.06919(18) 0.34717(15) 0.0257(6) Uani 1 1 d . . .
C30 C 1.0273(3) 0.3064(2) 0.37968(15) 0.0302(7) Uani 1 1 d . . .
C31 C 0.9071(3) 0.1783(2) 0.11840(16) 0.0343(7) Uani 1 1 d . . .
C32 C 0.8828(2) 0.16557(17) 0.38521(15) 0.0249(6) Uani 1 1 d . . .
C33 C 1.0018(2) 0.21686(17) 0.25398(14) 0.0234(6) Uani 1 1 d . . .
C34 C 0.8144(2) 0.08763(17) 0.22982(15) 0.0259(6) Uani 1 1 d . . .
H2 H 0.551(3) 0.2014(19) 0.2718(14) 0.015(7) Uiso 1 1 d . . .
H3 H 0.601(3) 0.2480(18) 0.3638(15) 0.017(8) Uiso 1 1 d . . .
H5 H 0.834(3) 0.405(2) 0.3457(16) 0.020(8) Uiso 1 1 d . . .
H6 H 0.895(3) 0.401(2) 0.2524(16) 0.021(8) Uiso 1 1 d . . .
H7 H 0.850(3) 0.354(2) 0.1619(18) 0.030(9) Uiso 1 1 d . . .
H8 H 0.717(3) 0.2835(19) 0.1271(16) 0.019(8) Uiso 1 1 d . . .
H10A H 0.455(4) 0.062(3) 0.148(3) 0.075(16) Uiso 1 1 d . . .
H10B H 0.429(5) 0.115(3) 0.209(3) 0.081(18) Uiso 1 1 d . . .
H10C H 0.531(4) 0.064(3) 0.204(3) 0.069(17) Uiso 1 1 d . . .
H11A H 0.662(5) 0.178(3) 0.049(3) 0.085(19) Uiso 1 1 d . . .
H11B H 0.583(4) 0.115(3) 0.040(2) 0.052(12) Uiso 1 1 d . . .
H11C H 0.686(4) 0.103(3) 0.090(2) 0.069(15) Uiso 1 1 d . . .
H12A H 0.818(3) 0.413(2) 0.522(2) 0.045(11) Uiso 1 1 d . . .
H12B H 0.847(4) 0.451(3) 0.458(2) 0.061(14) Uiso 1 1 d . . .
H12C H 0.888(4) 0.369(3) 0.478(2) 0.053(13) Uiso 1 1 d . . .
H13A H 0.540(4) 0.407(3) 0.423(2) 0.060(16) Uiso 1 1 d . . .
H13B H 0.616(3) 0.470(3) 0.411(2) 0.047(12) Uiso 1 1 d . . .
H13C H 0.578(4) 0.448(3) 0.479(2) 0.061(13) Uiso 1 1 d . . .
H14A H 0.600(4) 0.249(2) 0.481(2) 0.043(11) Uiso 1 1 d . . .
H14B H 0.663(4) 0.282(3) 0.538(2) 0.057(13) Uiso 1 1 d . . .
H14C H 0.715(4) 0.230(3) 0.494(2) 0.067(15) Uiso 1 1 d . . .
H16 H 1.154(3) 0.141(2) 0.3263(17) 0.030(9) Uiso 1 1 d . . .
H17 H 1.117(3) 0.0901(19) 0.2265(16) 0.022(8) Uiso 1 1 d . . .
H19 H 0.999(3) -0.123(2) 0.2659(16) 0.024(8) Uiso 1 1 d . . .
H20 H 0.854(3) -0.0401(19) 0.3023(16) 0.023(8) Uiso 1 1 d . . .
H21 H 0.899(3) 0.009(2) 0.4024(17) 0.030(9) Uiso 1 1 d . . .
H22 H 1.073(3) -0.030(2) 0.4454(17) 0.030(9) Uiso 1 1 d . . .
H23A H 1.238(4) 0.167(3) 0.490(2) 0.056(14) Uiso 1 1 d . . .
H23B H 1.329(4) 0.128(3) 0.530(2) 0.056(13) Uiso 1 1 d . . .
H23C H 1.211(4) 0.096(3) 0.537(3) 0.073(16) Uiso 1 1 d . . .
H24A H 1.449(4) 0.112(3) 0.410(2) 0.047(12) Uiso 1 1 d . . .
H24B H 1.360(4) 0.147(3) 0.366(2) 0.061(14) Uiso 1 1 d . . .
H24C H 1.402(4) 0.072(3) 0.348(3) 0.081(17) Uiso 1 1 d . . .
H25A H 1.389(4) -0.042(3) 0.488(2) 0.055(13) Uiso 1 1 d . . .
H25B H 1.347(4) -0.078(3) 0.428(2) 0.055(13) Uiso 1 1 d . . .
H25C H 1.280(4) -0.076(3) 0.489(3) 0.076(16) Uiso 1 1 d . . .
H26A H 1.164(4) -0.213(3) 0.223(2) 0.060(14) Uiso 1 1 d . . .
H26B H 1.099(4) -0.187(3) 0.164(2) 0.054(13) Uiso 1 1 d . . .
H26C H 1.215(4) -0.208(3) 0.163(2) 0.063(14) Uiso 1 1 d . . .
H27A H 1.329(3) -0.101(3) 0.293(2) 0.048(12) Uiso 1 1 d . . .
H27B H 1.353(4) -0.022(3) 0.266(2) 0.058(13) Uiso 1 1 d . . .
H27C H 1.389(4) -0.094(3) 0.230(2) 0.060(13) Uiso 1 1 d . . .
H28A H 1.231(4) 0.033(3) 0.135(2) 0.062(14) Uiso 1 1 d . . .
H28B H 1.265(4) -0.041(3) 0.099(2) 0.049(12) Uiso 1 1 d . . .
H28C H 1.146(4) -0.023(3) 0.100(2) 0.071(15) Uiso 1 1 d . . .

loop_
_atom_site_aniso_label
_atom_site_aniso_U_11
_atom_site_aniso_U_22
_atom_site_aniso_U_33
_atom_site_aniso_U_23
_atom_site_aniso_U_13
_atom_site_aniso_U_12
Rh1 0.01650(10) 0.01533(10) 0.02558(11) 0.00216(8) 0.00277(8) 0.00124(7)
Rh2 0.01620(10) 0.01681(10) 0.02287(10) 0.00106(8) 0.00115(8) 0.00100(7)
Rh3 0.01900(10) 0.01595(10) 0.02352(10) -0.00081(8) -0.00210(8) 0.00064(8)
Rh4 0.02280(11) 0.01660(10) 0.02060(10) 0.00004(8) 0.00142(8) -0.00039(8)
Si1 0.0352(5) 0.0340(5) 0.0325(4) -0.0035(4) -0.0123(4) -0.0042(4)
Si2 0.0305(4) 0.0258(4) 0.0240(4) -0.0032(3) -0.0004(3) 0.0078(3)
Si3 0.0281(4) 0.0270(4) 0.0285(4) 0.0024(3) -0.0033(3) 0.0034(3)
Si4 0.0219(4) 0.0215(4) 0.0327(4) -0.0018(3) 0.0041(3) 0.0016(3)
O1 0.0408(14) 0.0278(12) 0.0529(15) 0.0067(11) 0.0159(11) -0.0033(10)
O2 0.0348(14) 0.092(2) 0.0393(14) -0.0117(15) -0.0040(11) -0.0203(15)
O3 0.078(2) 0.081(2) 0.0458(16) -0.0189(16) 0.0333(16) -0.0140(18)
O4 0.0351(12) 0.0317(12) 0.0259(10) 0.0024(9) 0.0028(9) 0.0059(9)
O5 0.0249(10) 0.0204(10) 0.0386(12) 0.0042(9) 0.0061(9) -0.0014(8)
O6 0.0371(12) 0.0209(11) 0.0359(11) -0.0033(9) -0.0027(10) -0.0050(9)
C1 0.0245(14) 0.0203(14) 0.0277(14) -0.0020(11) -0.0088(11) 0.0016(11)
C2 0.0185(13) 0.0198(14) 0.0311(14) 0.0006(11) -0.0027(11) 0.0014(11)
C3 0.0205(13) 0.0222(14) 0.0277(14) 0.0010(11) 0.0028(11) 0.0059(11)
C4 0.0235(14) 0.0192(13) 0.0243(13) -0.0004(11) -0.0029(11) 0.0069(11)
C5 0.0286(15) 0.0140(13) 0.0262(13) -0.0021(11) -0.0062(11) 0.0031(11)
C6 0.0249(14) 0.0139(13) 0.0305(14) 0.0047(11) -0.0017(11) -0.0005(11)
C7 0.0291(15) 0.0189(14) 0.0266(14) 0.0065(11) 0.0016(12) 0.0027(11)
C8 0.0310(15) 0.0223(14) 0.0209(13) -0.0002(11) -0.0059(11) 0.0027(12)
C9 0.076(3) 0.069(3) 0.082(3) -0.027(3) -0.060(3) 0.024(3)
C10 0.075(3) 0.071(3) 0.047(2) -0.004(2) -0.010(2) -0.047(3)
C11 0.056(3) 0.051(3) 0.0327(18) -0.0127(18) -0.0099(18) -0.008(2)
C12 0.045(2) 0.053(3) 0.0302(18) -0.0112(17) -0.0041(16) 0.0033(19)
C13 0.048(2) 0.042(2) 0.038(2) -0.0054(18) 0.0011(18) 0.0211(19)
C14 0.057(3) 0.040(2) 0.0305(17) 0.0044(16) 0.0098(17) 0.0075(19)
C15 0.0251(14) 0.0212(14) 0.0301(14) 0.0028(12) 0.0008(11) 0.0046(11)
C16 0.0161(13) 0.0209(14) 0.0332(15) 0.0029(12) 0.0018(11) 0.0018(10)
C17 0.0172(12) 0.0196(13) 0.0279(13) 0.0036(11) 0.0024(10) 0.0014(10)
C18 0.0230(14) 0.0202(14) 0.0299(14) 0.0017(11) 0.0015(11) 0.0032(11)
C19 0.0275(15) 0.0178(14) 0.0338(15) 0.0004(12) 0.0032(12) 0.0013(11)
C20 0.0189(13) 0.0153(13) 0.0408(16) 0.0062(12) 0.0037(12) 0.0005(10)
C21 0.0240(14) 0.0195(14) 0.0368(16) 0.0085(12) 0.0104(12) 0.0022(11)
C22 0.0310(16) 0.0234(15) 0.0307(15) 0.0068(12) 0.0045(12) 0.0042(12)
C23 0.054(3) 0.048(3) 0.040(2) -0.0122(19) 0.0016(19) -0.003(2)
C24 0.0261(17) 0.042(2) 0.045(2) 0.0034(17) -0.0034(15) -0.0011(15)
C25 0.050(2) 0.037(2) 0.051(2) 0.0105(19) -0.014(2) 0.0094(18)
C26 0.0334(19) 0.0294(18) 0.058(2) -0.0112(17) 0.0098(18) -0.0019(14)
C27 0.0281(17) 0.0340(19) 0.046(2) -0.0051(16) -0.0008(15) 0.0060(14)
C28 0.0350(19) 0.045(2) 0.0380(18) 0.0044(16) 0.0079(16) 0.0006(16)
C29 0.0230(14) 0.0245(15) 0.0300(14) -0.0011(12) 0.0043(11) 0.0032(11)
C30 0.0275(15) 0.0353(18) 0.0278(14) -0.0030(13) 0.0018(12) -0.0037(13)
C31 0.0379(18) 0.0345(18) 0.0309(16) -0.0035(14) 0.0059(14) -0.0062(14)
C32 0.0274(15) 0.0184(14) 0.0291(14) 0.0025(11) 0.0022(12) 0.0048(11)
C33 0.0234(14) 0.0168(13) 0.0300(14) 0.0034(11) 0.0008(11) 0.0030(11)
C34 0.0290(15) 0.0200(14) 0.0286(14) 0.0030(12) 0.0011(12) 0.0012(11)

loop_
_atom_type_symbol
_atom_type_description
_atom_type_scat_dispersion_real
_atom_type_scat_dispersion_imag
_atom_type_scat_source
C C 0.0033 0.0016 'International Tables Vol C Tables 4.2.6.8 and 6.1.1.4'
H H 0.0000 0.0000 'International Tables Vol C Tables 4.2.6.8 and 6.1.1.4'
O O 0.0106 0.0060 'International Tables Vol C Tables 4.2.6.8 and 6.1.1.4'
Si Si 0.0817 0.0704 'International Tables Vol C Tables 4.2.6.8 and 6.1.1.4'
Rh Rh -1.1178 0.9187 'International Tables Vol C Tables 4.2.6.8 and 6.1.1.4'

loop_
_geom_angle_atom_site_label_1
_geom_angle_atom_site_label_2
_geom_angle_atom_site_label_3
_geom_angle
_geom_angle_site_symmetry_1
_geom_angle_site_symmetry_3
_geom_angle_publ_flag
C21 Rh1 C20 37.51(12) . . ?
C21 Rh1 C32 82.23(11) . . ?
C20 Rh1 C32 112.17(11) . . ?
C21 Rh1 C34 111.85(11) . . ?
C20 Rh1 C34 82.26(11) . . ?
C32 Rh1 C34 104.87(11) . . ?
C21 Rh1 C16 79.43(11) . . ?
C20 Rh1 C16 92.04(11) . . ?
C32 Rh1 C16 106.94(11) . . ?
C34 Rh1 C16 147.43(11) . . ?
C21 Rh1 C17 90.30(11) . . ?
C20 Rh1 C17 79.32(11) . . ?
C32 Rh1 C17 144.01(11) . . ?
C34 Rh1 C17 110.55(11) . . ?
C16 Rh1 C17 37.16(11) . . ?
C21 Rh1 C33 157.64(11) . . ?
C20 Rh1 C33 156.04(11) . . ?
C32 Rh1 C33 91.75(11) . . ?
C34 Rh1 C33 90.50(11) . . ?
C16 Rh1 C33 81.82(10) . . ?
C17 Rh1 C33 81.97(10) . . ?
C21 Rh1 Rh2 101.62(8) . . ?
C20 Rh1 Rh2 101.97(8) . . ?
C32 Rh1 Rh2 52.32(8) . . ?
C34 Rh1 Rh2 52.56(8) . . ?
C16 Rh1 Rh2 158.20(8) . . ?
C17 Rh1 Rh2 162.03(8) . . ?
C33 Rh1 Rh2 91.36(7) . . ?
C21 Rh1 Rh3 127.45(8) . . ?
C20 Rh1 Rh3 156.86(8) . . ?
C32 Rh1 Rh3 46.44(8) . . ?
C34 Rh1 Rh3 94.39(8) . . ?
C16 Rh1 Rh3 102.43(8) . . ?
C17 Rh1 Rh3 122.83(7) . . ?
C33 Rh1 Rh3 46.06(7) . . ?
Rh2 Rh1 Rh3 59.377(8) . . ?
C21 Rh1 Rh4 156.26(8) . . ?
C20 Rh1 Rh4 126.86(8) . . ?
C32 Rh1 Rh4 94.88(8) . . ?
C34 Rh1 Rh4 45.97(8) . . ?
C16 Rh1 Rh4 123.57(8) . . ?
C17 Rh1 Rh4 105.00(7) . . ?
C33 Rh1 Rh4 45.35(7) . . ?
Rh2 Rh1 Rh4 59.658(8) . . ?
Rh3 Rh1 Rh4 58.363(7) . . ?
C29 Rh2 C32 101.45(12) . . ?
C29 Rh2 C34 97.39(12) . . ?
C32 Rh2 C34 105.83(11) . . ?
C29 Rh2 C2 100.64(12) . . ?
C32 Rh2 C2 137.62(11) . . ?
C34 Rh2 C2 106.61(11) . . ?
C29 Rh2 C3 104.07(12) . . ?
C32 Rh2 C3 101.89(11) . . ?
C34 Rh2 C3 140.53(11) . . ?
C2 Rh2 C3 37.33(11) . . ?
C29 Rh2 Rh1 106.23(9) . . ?
C32 Rh2 Rh1 52.89(8) . . ?
C34 Rh2 Rh1 52.94(8) . . ?
C2 Rh2 Rh1 147.76(8) . . ?
C3 Rh2 Rh1 143.78(8) . . ?
C29 Rh2 Rh3 149.04(9) . . ?
C32 Rh2 Rh3 48.26(8) . . ?
C34 Rh2 Rh3 97.67(8) . . ?
C2 Rh2 Rh3 100.72(8) . . ?
C3 Rh2 Rh3 80.42(8) . . ?
Rh1 Rh2 Rh3 63.395(8) . . ?
C29 Rh2 Rh4 143.78(9) . . ?
C32 Rh2 Rh4 98.19(8) . . ?
C34 Rh2 Rh4 47.68(8) . . ?
C2 Rh2 Rh4 84.29(8) . . ?
C3 Rh2 Rh4 101.22(8) . . ?
Rh1 Rh2 Rh4 63.499(8) . . ?
Rh3 Rh2 Rh4 60.808(8) . . ?
C30 Rh3 C32 97.27(13) . . ?
C30 Rh3 C33 96.83(12) . . ?
C32 Rh3 C33 103.21(11) . . ?
C30 Rh3 C5 99.40(13) . . ?
C32 Rh3 C5 123.25(11) . . ?
C33 Rh3 C5 127.73(11) . . ?
C30 Rh3 C6 106.27(13) . . ?
C32 Rh3 C6 150.28(11) . . ?
C33 Rh3 C6 91.91(11) . . ?
C5 Rh3 C6 35.83(10) . . ?
C30 Rh3 C4 112.79(12) . . ?
C32 Rh3 C4 90.31(10) . . ?
C33 Rh3 C4 145.67(10) . . ?
C5 Rh3 C4 33.55(10) . . ?
C6 Rh3 C4 64.13(10) . . ?
C30 Rh3 Rh2 148.96(10) . . ?
C32 Rh3 Rh2 52.04(9) . . ?
C33 Rh3 Rh2 95.24(8) . . ?
C5 Rh3 Rh2 95.54(8) . . ?
C6 Rh3 Rh2 101.78(7) . . ?
C4 Rh3 Rh2 68.36(7) . . ?
C30 Rh3 Rh4 142.92(9) . . ?
C32 Rh3 Rh4 100.45(8) . . ?
C33 Rh3 Rh4 47.46(8) . . ?
C5 Rh3 Rh4 97.66(8) . . ?
C6 Rh3 Rh4 71.19(7) . . ?
C4 Rh3 Rh4 99.47(6) . . ?
Rh2 Rh3 Rh4 59.949(8) . . ?
C30 Rh3 Rh1 109.55(10) . . ?
C32 Rh3 Rh1 50.49(8) . . ?
C33 Rh3 Rh1 53.63(8) . . ?
C5 Rh3 Rh1 150.80(8) . . ?
C6 Rh3 Rh1 132.18(7) . . ?
C4 Rh3 Rh1 124.95(7) . . ?
Rh2 Rh3 Rh1 57.228(7) . . ?
Rh4 Rh3 Rh1 61.088(8) . . ?
C31 Rh4 C33 98.82(13) . . ?
C31 Rh4 C34 98.60(13) . . ?
C33 Rh4 C34 102.75(12) . . ?
C31 Rh4 C8 97.67(13) . . ?
C33 Rh4 C8 132.95(11) . . ?
C34 Rh4 C8 117.82(12) . . ?
C31 Rh4 C7 101.99(13) . . ?
C33 Rh4 C7 96.64(11) . . ?
C34 Rh4 C7 149.07(11) . . ?
C8 Rh4 C7 36.68(11) . . ?
C31 Rh4 Rh2 149.80(10) . . ?
C33 Rh4 Rh2 95.10(8) . . ?
C34 Rh4 Rh2 51.99(8) . . ?
C8 Rh4 Rh2 92.12(8) . . ?
C7 Rh4 Rh2 102.86(7) . . ?
C31 Rh4 Rh3 145.02(10) . . ?
C33 Rh4 Rh3 48.04(8) . . ?
C34 Rh4 Rh3 99.76(8) . . ?
C8 Rh4 Rh3 99.67(8) . . ?
C7 Rh4 Rh3 75.74(7) . . ?
Rh2 Rh4 Rh3 59.243(8) . . ?
C31 Rh4 Rh1 112.63(11) . . ?
C33 Rh4 Rh1 53.43(8) . . ?
C34 Rh4 Rh1 50.35(9) . . ?
C8 Rh4 Rh1 148.25(8) . . ?
C7 Rh4 Rh1 136.27(8) . . ?
Rh2 Rh4 Rh1 56.844(7) . . ?
Rh3 Rh4 Rh1 60.549(8) . . ?
C10 Si1 C11 107.4(3) . . ?
C10 Si1 C9 111.9(3) . . ?
C11 Si1 C9 110.3(2) . . ?
C10 Si1 C1 110.59(18) . . ?
C11 Si1 C1 110.95(17) . . ?
C9 Si1 C1 105.74(17) . . ?
C13 Si2 C14 110.4(2) . . ?
C13 Si2 C12 109.4(2) . . ?
C14 Si2 C12 109.3(2) . . ?
C13 Si2 C4 106.08(16) . . ?
C14 Si2 C4 110.93(16) . . ?
C12 Si2 C4 110.76(16) . . ?
C25 Si3 C24 111.1(2) . . ?
C25 Si3 C23 110.5(2) . . ?
C24 Si3 C23 107.4(2) . . ?
C25 Si3 C15 109.98(18) . . ?
C24 Si3 C15 110.56(16) . . ?
C23 Si3 C15 107.20(18) . . ?
C27 Si4 C28 110.15(19) . . ?
C27 Si4 C26 110.14(19) . . ?
C28 Si4 C26 110.9(2) . . ?
C27 Si4 C18 108.80(15) . . ?
C28 Si4 C18 107.39(16) . . ?
C26 Si4 C18 109.37(16) . . ?
C8 C1 C2 132.5(3) . . ?
C8 C1 Si1 112.6(2) . . ?
C2 C1 Si1 114.3(2) . . ?
C3 C2 C1 136.4(3) . . ?
C3 C2 Rh2 72.51(16) . . ?
C1 C2 Rh2 101.53(19) . . ?
C3 C2 H2 110.4(19) . . ?
C1 C2 H2 112.2(19) . . ?
Rh2 C2 H2 109.1(19) . . ?
C2 C3 C4 136.2(3) . . ?
C2 C3 Rh2 70.16(16) . . ?
C4 C3 Rh2 105.08(18) . . ?
C2 C3 H3 110.8(19) . . ?
C4 C3 H3 112.0(19) . . ?
Rh2 C3 H3 107.2(19) . . ?
C5 C4 C3 131.9(3) . . ?
C5 C4 Si2 114.0(2) . . ?
C3 C4 Si2 113.2(2) . . ?
C5 C4 Rh3 59.69(15) . . ?
C3 C4 Rh3 104.15(18) . . ?
Si2 C4 Rh3 118.50(13) . . ?
C4 C5 C6 135.6(3) . . ?
C4 C5 Rh3 86.76(17) . . ?
C6 C5 Rh3 79.02(17) . . ?
C4 C5 H5 114(2) . . ?
C6 C5 H5 111(2) . . ?
Rh3 C5 H5 107(2) . . ?
C7 C6 C5 135.5(3) . . ?
C7 C6 Rh3 108.26(19) . . ?
C5 C6 Rh3 65.14(15) . . ?
C7 C6 H6 111(2) . . ?
C5 C6 H6 113(2) . . ?
Rh3 C6 H6 108(2) . . ?
C6 C7 C8 134.1(3) . . ?
C6 C7 Rh4 104.68(19) . . ?
C8 C7 Rh4 68.12(16) . . ?
C6 C7 H7 111(2) . . ?
C8 C7 H7 114(2) . . ?
Rh4 C7 H7 106(2) . . ?
C1 C8 C7 135.6(3) . . ?
C1 C8 Rh4 91.14(18) . . ?
C7 C8 Rh4 75.20(17) . . ?
C1 C8 H8 114(2) . . ?
C7 C8 H8 110(2) . . ?
Rh4 C8 H8 108(2) . . ?
Si1 C9 H9A 109.5 . . ?
Si1 C9 H9B 109.5 . . ?
H9A C9 H9B 109.5 . . ?
Si1 C9 H9C 109.5 . . ?
H9A C9 H9C 109.5 . . ?
H9B C9 H9C 109.5 . . ?
Si1 C10 H10A 111(3) . . ?
Si1 C10 H10B 112(3) . . ?
H10A C10 H10B 111(4) . . ?
Si1 C10 H10C 114(3) . . ?
H10A C10 H10C 103(5) . . ?
H10B C10 H10C 106(4) . . ?
Si1 C11 H11A 111(4) . . ?
Si1 C11 H11B 109(3) . . ?
H11A C11 H11B 105(4) . . ?
Si1 C11 H11C 109(3) . . ?
H11A C11 H11C 111(5) . . ?
H11B C11 H11C 113(4) . . ?
Si2 C12 H12A 106(3) . . ?
Si2 C12 H12B 112(3) . . ?
H12A C12 H12B 107(4) . . ?
Si2 C12 H12C 111(3) . . ?
H12A C12 H12C 110(4) . . ?
H12B C12 H12C 111(4) . . ?
Si2 C13 H13A 109(4) . . ?
Si2 C13 H13B 109(3) . . ?
H13A C13 H13B 113(4) . . ?
Si2 C13 H13C 112(3) . . ?
H13A C13 H13C 104(4) . . ?
H13B C13 H13C 110(4) . . ?
Si2 C14 H14A 111(3) . . ?
Si2 C14 H14B 114(3) . . ?
H14A C14 H14B 104(4) . . ?
Si2 C14 H14C 113(3) . . ?
H14A C14 H14C 108(4) . . ?
H14B C14 H14C 106(4) . . ?
C22 C15 C16 117.4(3) . . ?
C22 C15 Si3 122.6(2) . . ?
C16 C15 Si3 119.7(2) . . ?
C17 C16 C15 122.9(3) . . ?
C17 C16 Rh1 71.51(16) . . ?
C15 C16 Rh1 109.92(19) . . ?
C17 C16 H16 117(2) . . ?
C15 C16 H16 117(2) . . ?
Rh1 C16 H16 107(2) . . ?
C16 C17 C18 123.8(3) . . ?
C16 C17 Rh1 71.34(16) . . ?
C18 C17 Rh1 110.03(18) . . ?
C16 C17 H17 115.4(19) . . ?
C18 C17 H17 117.0(19) . . ?
Rh1 C17 H17 107.1(19) . . ?
C19 C18 C17 117.5(3) . . ?
C19 C18 Si4 124.0(2) . . ?
C17 C18 Si4 118.4(2) . . ?
C18 C19 C20 121.4(3) . . ?
C18 C19 H19 122(2) . . ?
C20 C19 H19 116(2) . . ?
C21 C20 C19 122.0(3) . . ?
C21 C20 Rh1 70.92(17) . . ?
C19 C20 Rh1 109.21(19) . . ?
C21 C20 H20 117.0(19) . . ?
C19 C20 H20 117(2) . . ?
Rh1 C20 H20 109(2) . . ?
C20 C21 C22 123.8(3) . . ?
C20 C21 Rh1 71.56(17) . . ?
C22 C21 Rh1 109.22(19) . . ?
C20 C21 H21 116(2) . . ?
C22 C21 H21 115(2) . . ?
Rh1 C21 H21 110(2) . . ?
C15 C22 C21 121.3(3) . . ?
C15 C22 H22 122(2) . . ?
C21 C22 H22 116(2) . . ?
Si3 C23 H23A 108(3) . . ?
Si3 C23 H23B 108(3) . . ?
H23A C23 H23B 106(4) . . ?
Si3 C23 H23C 112(3) . . ?
H23A C23 H23C 113(4) . . ?
H23B C23 H23C 109(4) . . ?
Si3 C24 H24A 110(3) . . ?
Si3 C24 H24B 112(3) . . ?
H24A C24 H24B 108(4) . . ?
Si3 C24 H24C 113(3) . . ?
H24A C24 H24C 109(4) . . ?
H24B C24 H24C 104(4) . . ?
Si3 C25 H25A 110(3) . . ?
Si3 C25 H25B 109(3) . . ?
H25A C25 H25B 107(4) . . ?
Si3 C25 H25C 115(3) . . ?
H25A C25 H25C 107(4) . . ?
H25B C25 H25C 107(4) . . ?
Si4 C26 H26A 112(3) . . ?
Si4 C26 H26B 110(3) . . ?
H26A C26 H26B 109(4) . . ?
Si4 C26 H26C 111(3) . . ?
H26A C26 H26C 104(4) . . ?
H26B C26 H26C 110(4) . . ?
Si4 C27 H27A 111(3) . . ?
Si4 C27 H27B 113(3) . . ?
H27A C27 H27B 103(4) . . ?
Si4 C27 H27C 111(3) . . ?
H27A C27 H27C 111(4) . . ?
H27B C27 H27C 108(4) . . ?
Si4 C28 H28A 109(3) . . ?
Si4 C28 H28B 114(3) . . ?
H28A C28 H28B 107(4) . . ?
Si4 C28 H28C 111(3) . . ?
H28A C28 H28C 108(4) . . ?
H28B C28 H28C 108(4) . . ?
O1 C29 Rh2 173.0(3) . . ?
O2 C30 Rh3 172.9(3) . . ?
O3 C31 Rh4 175.6(4) . . ?
O4 C32 Rh3 133.9(2) . . ?
O4 C32 Rh2 130.4(2) . . ?
Rh3 C32 Rh2 79.70(10) . . ?
O4 C32 Rh1 132.8(2) . . ?
Rh3 C32 Rh1 83.07(10) . . ?
Rh2 C32 Rh1 74.79(10) . . ?
O5 C33 Rh4 132.1(2) . . ?
O5 C33 Rh3 131.8(2) . . ?
Rh4 C33 Rh3 84.50(11) . . ?
O5 C33 Rh1 128.0(2) . . ?
Rh4 C33 Rh1 81.22(10) . . ?
Rh3 C33 Rh1 80.31(10) . . ?
O6 C34 Rh4 133.2(2) . . ?
O6 C34 Rh2 128.9(2) . . ?
Rh4 C34 Rh2 80.33(10) . . ?
O6 C34 Rh1 134.1(2) . . ?
Rh4 C34 Rh1 83.68(11) . . ?
Rh2 C34 Rh1 74.50(10) . . ?

loop_
_geom_bond_atom_site_label_1
_geom_bond_atom_site_label_2
_geom_bond_distance
_geom_bond_site_symmetry_2
_geom_bond_publ_flag
Rh1 C21 2.172(3) . ?
Rh1 C20 2.180(3) . ?
Rh1 C32 2.191(3) . ?
Rh1 C34 2.195(3) . ?
Rh1 C16 2.210(3) . ?
Rh1 C17 2.212(3) . ?
Rh1 C33 2.303(3) . ?
Rh1 Rh2 2.6511(3) . ?
Rh1 Rh3 2.8191(3) . ?
Rh1 Rh4 2.8340(3) . ?
Rh2 C29 1.891(3) . ?
Rh2 C32 2.174(3) . ?
Rh2 C34 2.184(3) . ?
Rh2 C2 2.213(3) . ?
Rh2 C3 2.244(3) . ?
Rh2 Rh3 2.7133(3) . ?
Rh2 Rh4 2.7330(3) . ?
Rh3 C30 1.902(3) . ?
Rh3 C32 2.058(3) . ?
Rh3 C33 2.059(3) . ?
Rh3 C5 2.208(3) . ?
Rh3 C6 2.389(3) . ?
Rh3 C4 2.553(3) . ?
Rh3 Rh4 2.7564(3) . ?
Rh4 C31 1.911(3) . ?
Rh4 C33 2.040(3) . ?
Rh4 C34 2.050(3) . ?
Rh4 C8 2.227(3) . ?
Rh4 C7 2.321(3) . ?
Si1 C10 1.857(5) . ?
Si1 C11 1.857(4) . ?
Si1 C9 1.871(5) . ?
Si1 C1 1.910(3) . ?
Si2 C13 1.861(4) . ?
Si2 C14 1.861(4) . ?
Si2 C12 1.867(4) . ?
Si2 C4 1.909(3) . ?
Si3 C25 1.858(4) . ?
Si3 C24 1.861(4) . ?
Si3 C23 1.868(4) . ?
Si3 C15 1.891(3) . ?
Si4 C27 1.861(4) . ?
Si4 C28 1.863(4) . ?
Si4 C26 1.863(4) . ?
Si4 C18 1.878(3) . ?
O1 C29 1.139(4) . ?
O2 C30 1.136(4) . ?
O3 C31 1.131(4) . ?
O4 C32 1.175(4) . ?
O5 C33 1.181(3) . ?
O6 C34 1.170(4) . ?
C1 C8 1.411(4) . ?
C1 C2 1.434(4) . ?
C2 C3 1.427(4) . ?
C2 H2 0.92(3) . ?
C3 C4 1.435(4) . ?
C3 H3 0.95(3) . ?
C4 C5 1.413(4) . ?
C5 C6 1.425(4) . ?
C5 H5 0.89(3) . ?
C6 C7 1.417(4) . ?
C6 H6 0.86(3) . ?
C7 C8 1.434(4) . ?
C7 H7 0.91(4) . ?
C8 H8 0.90(3) . ?
C9 H9A 0.9800 . ?
C9 H9B 0.9800 . ?
C9 H9C 0.9800 . ?
C10 H10A 0.91(6) . ?
C10 H10B 1.00(6) . ?
C10 H10C 0.93(5) . ?
C11 H11A 0.90(6) . ?
C11 H11B 0.93(5) . ?
C11 H11C 0.97(5) . ?
C12 H12A 0.92(4) . ?
C12 H12B 0.95(5) . ?
C12 H12C 0.87(5) . ?
C13 H13A 0.81(5) . ?
C13 H13B 0.90(5) . ?
C13 H13C 0.95(5) . ?
C14 H14A 0.94(4) . ?
C14 H14B 0.92(5) . ?
C14 H14C 0.87(5) . ?
C15 C22 1.335(4) . ?
C15 C16 1.490(4) . ?
C16 C17 1.409(4) . ?
C16 H16 0.91(4) . ?
C17 C18 1.498(4) . ?
C17 H17 0.95(3) . ?
C18 C19 1.332(4) . ?
C19 C20 1.490(4) . ?
C19 H19 0.93(4) . ?
C20 C21 1.399(5) . ?
C20 H20 0.95(3) . ?
C21 C22 1.499(4) . ?
C21 H21 0.92(4) . ?
C22 H22 0.91(4) . ?
C23 H23A 0.91(5) . ?
C23 H23B 0.96(5) . ?
C23 H23C 0.97(5) . ?
C24 H24A 0.94(4) . ?
C24 H24B 0.89(5) . ?
C24 H24C 0.91(6) . ?
C25 H25A 0.85(5) . ?
C25 H25B 0.92(5) . ?
C25 H25C 0.97(5) . ?
C26 H26A 0.90(5) . ?
C26 H26B 0.91(5) . ?
C26 H26C 0.88(5) . ?
C27 H27A 0.94(4) . ?
C27 H27B 0.93(5) . ?
C27 H27C 0.91(5) . ?
C28 H28A 0.97(5) . ?
C28 H28B 0.91(4) . ?
C28 H28C 0.95(5) . ?
